data_7114695
loop_
_publ_author_name
'Jel\'inek, Tom\'a\<s'
'Kilner, Colin A.'
'Thornton-Pett, Mark'
'Kennedy, John D.'

_publ_section_title
;
 Monocarbaborane anion chemistry. The elusive C-arylated [PhCB11H11]--,
 [PhCB9H9]-- and [PhCB8H8]-- anions
;
_journal_issue 18
_journal_name_full 'Chemical Communications'
_journal_page_first 1790
_journal_paper_doi 10.1039/b105645j
_journal_year 2001
_chemical_formula_sum 'C15 H33 B8 N'
_chemical_formula_weight 313.90
_chemical_name_systematic
; 
? 
;
_space_group_IT_number 14
_symmetry_cell_setting monoclinic
_symmetry_space_group_name_Hall '-P 2yn'
_symmetry_space_group_name_H-M 'P 1 21/n 1'
_atom_sites_solution_hydrogens geom
_atom_sites_solution_primary direct
_atom_sites_solution_secondary difmap
_audit_creation_method SHELXL-97
_cell_angle_alpha 90.00
_cell_angle_beta 107.9740(10)
_cell_angle_gamma 90.00
_cell_formula_units_Z 4
_cell_length_a 11.6480(3)
_cell_length_b 10.5204(3)
_cell_length_c 17.5709(6)
_cell_measurement_temperature 150(2)
_cell_volume 2048.08(11)
_computing_cell_refinement 'DENZO-SMN (Otwinowski & Minor, 1996)'
_computing_data_collection 'COLLECT (Nonius, 1999)'
_computing_data_reduction 'DENZO-SMN (Otwinowski & Minor, 1996)'
_computing_molecular_graphics 'ORTEP3 for Windows (Farrugia, 1997)'
_computing_publication_material 'WC (Thornton-Pett, 2000)'
_computing_structure_refinement 'SHELXL-97 (Sheldrick, 1997)'
_computing_structure_solution 'SHELXS-97 (Sheldrick, 1990)'
_diffrn_ambient_temperature 150(2)
_diffrn_detector_area_resol_mean 9.091
_diffrn_measured_fraction_theta_full 0.997
_diffrn_measured_fraction_theta_max 0.997
_diffrn_measurement_device_type 'Nonius KappaCCD area detector diffractometer'
_diffrn_measurement_method
;
Detector set at 30mm from sample with different 2theta offsets 
1 degree phi exposures for chi==0 degree settings
1 degree omega exposures for chi==90 degree settings
;
_diffrn_radiation_monochromator graphite
_diffrn_radiation_source 'fine-focus sealed tube'
_diffrn_radiation_type MoK\a
_diffrn_radiation_wavelength 0.71073
_diffrn_reflns_av_R_equivalents 0.0675
_diffrn_reflns_av_sigmaI/netI 0.0480
_diffrn_reflns_limit_h_max 14
_diffrn_reflns_limit_h_min -14
_diffrn_reflns_limit_k_max 12
_diffrn_reflns_limit_k_min -12
_diffrn_reflns_limit_l_max 21
_diffrn_reflns_limit_l_min -21
_diffrn_reflns_number 17606
_diffrn_reflns_theta_full 26.00
_diffrn_reflns_theta_max 26.00
_diffrn_reflns_theta_min 2.50
_exptl_absorpt_coefficient_mu 0.052
_exptl_absorpt_correction_T_max 0.9938
_exptl_absorpt_correction_T_min 0.9740
_exptl_absorpt_correction_type multi-scan
_exptl_absorpt_process_details
;
Using multiple and symmetry-related data measurements via the program SORTAV
See R.H. Blessing, Acta Cryst (1995), A51, 33-38 
;
_exptl_crystal_colour colourless
_exptl_crystal_density_diffrn 1.018
_exptl_crystal_density_method 'not measured'
_exptl_crystal_description prism
_exptl_crystal_F_000 680
_exptl_crystal_size_max 0.51
_exptl_crystal_size_mid 0.18
_exptl_crystal_size_min 0.12
_refine_diff_density_max 0.175
_refine_diff_density_min -0.161
_refine_diff_density_rms 0.033
_refine_ls_extinction_coef 0.017(5)
_refine_ls_extinction_expression Fc^*^==kFc[1+0.001xFc^2^\l^3^/sin(2\q)]^-1/4^
_refine_ls_extinction_method SHELXL
_refine_ls_goodness_of_fit_ref 1.027
_refine_ls_hydrogen_treatment mixed
_refine_ls_matrix_type full
_refine_ls_number_parameters 330
_refine_ls_number_reflns 4011
_refine_ls_number_restraints 14
_refine_ls_restrained_S_all 1.028
_refine_ls_R_factor_all 0.0911
_refine_ls_R_factor_gt 0.0548
_refine_ls_shift/su_max 0.008
_refine_ls_shift/su_mean 0.000
_refine_ls_structure_factor_coef Fsqd
_refine_ls_weighting_details 'calc w==1/[\s^2^(Fo^2^)+(0.0696P)^2^+0.5711P] where P==(Fo^2^+2Fc^2^)/3'
_refine_ls_weighting_scheme calc
_refine_ls_wR_factor_gt 0.1432
_refine_ls_wR_factor_ref 0.1703
_reflns_number_gt 2417
_reflns_number_total 4011
_reflns_threshold_expression >2sigma(I)
_cod_data_source_file b105645j.txt
_cod_data_source_block tom42c
_cod_original_sg_symbol_H-M P21/n
_cod_database_code 7114695

loop_
_symmetry_equiv_pos_as_xyz
'x, y, z'
'-x+1/2, y+1/2, -z+1/2'
'-x, -y, -z'
'x-1/2, -y-1/2, z-1/2'

loop_
_atom_site_label
_atom_site_type_symbol
_atom_site_fract_x
_atom_site_fract_y
_atom_site_fract_z
_atom_site_U_iso_or_equiv
_atom_site_adp_type
_atom_site_occupancy
_atom_site_symmetry_multiplicity
_atom_site_calc_flag
_atom_site_refinement_flags
_atom_site_disorder_assembly
_atom_site_disorder_group
B1 B 0.76304(16) 0.56855(17) -0.07144(11) 0.0318(4) Uani 1 1 d . . .
H1 H 0.7877(15) 0.5246(16) -0.1210(10) 0.038(4) Uiso 1 1 d . . .
B2 B 0.86893(16) 0.56300(17) 0.04057(11) 0.0314(4) Uani 1 1 d . . .
H2 H 0.9586(14) 0.5117(15) 0.0601(9) 0.035(4) Uiso 1 1 d . . .
B3 B 0.81740(17) 0.72696(18) -0.01356(13) 0.0378(5) Uani 1 1 d . . .
H3 H 0.8746(15) 0.8010(16) -0.0290(10) 0.043(5) Uiso 1 1 d . . .
C4 C 0.74983(13) 0.47751(13) -0.00006(9) 0.0264(3) Uani 1 1 d . . .
C41 C 0.74833(13) 0.33589(14) -0.00216(9) 0.0269(3) Uani 1 1 d . . .
C42 C 0.83859(14) 0.26826(15) -0.02141(10) 0.0345(4) Uani 1 1 d . . .
H42 H 0.9016 0.3127 -0.0338 0.041 Uiso 1 1 calc R . .
C43 C 0.83694(15) 0.13620(16) -0.02265(11) 0.0417(5) Uani 1 1 d . . .
H43 H 0.8986 0.0912 -0.0362 0.050 Uiso 1 1 calc R . .
C44 C 0.74645(16) 0.06944(16) -0.00437(11) 0.0425(4) Uani 1 1 d . . .
H44 H 0.7459 -0.0209 -0.0051 0.051 Uiso 1 1 calc R . .
C45 C 0.65691(15) 0.13598(16) 0.01499(11) 0.0428(5) Uani 1 1 d . . .
H45 H 0.5946 0.0910 0.0278 0.051 Uiso 1 1 calc R . .
C46 C 0.65724(14) 0.26811(15) 0.01584(10) 0.0347(4) Uani 1 1 d . . .
H46 H 0.5948 0.3126 0.0288 0.042 Uiso 1 1 calc R . .
B5 B 0.82885(17) 0.69326(18) 0.08374(12) 0.0389(5) Uani 1 1 d . . .
H5 H 0.8833(18) 0.7409(18) 0.1415(12) 0.057(6) Uiso 1 1 d . . .
B6 B 0.67500(17) 0.70000(18) -0.07686(13) 0.0390(5) Uani 1 1 d . . .
H6 H 0.6206(18) 0.7521(18) -0.1324(12) 0.060(6) Uiso 1 1 d . . .
B7 B 0.63304(16) 0.56726(17) -0.03777(11) 0.0313(4) Uani 1 1 d . . .
H7 H 0.5461(15) 0.5216(16) -0.0600(10) 0.041(5) Uiso 1 1 d . . .
B8 B 0.73847(16) 0.56316(17) 0.07412(11) 0.0314(4) Uani 1 1 d . . .
H8 H 0.7145(14) 0.5155(15) 0.1212(10) 0.034(4) Uiso 1 1 d . . .
B9 B 0.68802(17) 0.72619(19) 0.02118(13) 0.0385(5) Uani 1 1 d . . .
H9 H 0.6307(16) 0.8021(17) 0.0376(11) 0.052(5) Uiso 1 1 d . . .
N1 N 0.99831(13) 0.24231(13) 0.24720(8) 0.0423(4) Uani 1 1 d . . .
C11A C 0.9986(4) 0.3720(4) 0.2048(2) 0.0572(11) Uani 0.50 1 d PU A 1
H11A H 1.0611 0.3700 0.1772 0.069 Uiso 0.50 1 calc PR A 1
H11B H 0.9194 0.3845 0.1636 0.069 Uiso 0.50 1 calc PR A 1
C12A C 1.023(2) 0.4840(13) 0.2630(9) 0.086(4) Uani 0.50 1 d PU A 1
H12A H 0.9653 0.4829 0.2931 0.129 Uiso 0.50 1 calc PR A 1
H12B H 1.0155 0.5638 0.2330 0.129 Uiso 0.50 1 calc PR A 1
H12C H 1.1055 0.4771 0.3002 0.129 Uiso 0.50 1 calc PR A 1
C13A C 0.9242(4) 0.2326(5) 0.2949(3) 0.0629(12) Uani 0.50 1 d PU A 1
H13A H 0.9474 0.2974 0.3378 0.075 Uiso 0.50 1 calc PR A 1
H13B H 0.9340 0.1477 0.3204 0.075 Uiso 0.50 1 calc PR A 1
C14A C 0.7927(10) 0.252(2) 0.2450(10) 0.082(4) Uani 0.50 1 d PU A 1
H14A H 0.7838 0.3346 0.2181 0.123 Uiso 0.50 1 calc PR A 1
H14B H 0.7415 0.2493 0.2800 0.123 Uiso 0.50 1 calc PR A 1
H14C H 0.7683 0.1843 0.2049 0.123 Uiso 0.50 1 calc PR A 1
C15A C 0.9774(4) 0.1476(4) 0.1771(2) 0.0634(12) Uani 0.50 1 d PU A 1
H15A H 1.0377 0.1634 0.1489 0.076 Uiso 0.50 1 calc PR A 1
H15B H 0.8962 0.1621 0.1385 0.076 Uiso 0.50 1 calc PR A 1
C16A C 0.9873(12) 0.0079(9) 0.2056(6) 0.089(3) Uani 0.50 1 d PU A 1
H16A H 1.0726 -0.0153 0.2283 0.134 Uiso 0.50 1 calc PR A 1
H16B H 0.9489 -0.0477 0.1601 0.134 Uiso 0.50 1 calc PR A 1
H16C H 0.9468 -0.0019 0.2466 0.134 Uiso 0.50 1 calc PR A 1
C17A C 1.1336(3) 0.2213(4) 0.3013(2) 0.0510(10) Uani 0.50 1 d PU A 1
H17A H 1.1512 0.2828 0.3461 0.061 Uiso 0.50 1 calc PR A 1
H17B H 1.1399 0.1351 0.3248 0.061 Uiso 0.50 1 calc PR A 1
C18A C 1.2310(14) 0.2346(18) 0.2609(10) 0.071(3) Uani 0.50 1 d PU A 1
H18A H 1.2118 0.1795 0.2136 0.106 Uiso 0.50 1 calc PR A 1
H18B H 1.3091 0.2096 0.2984 0.106 Uiso 0.50 1 calc PR A 1
H18C H 1.2350 0.3232 0.2446 0.106 Uiso 0.50 1 calc PR A 1
C11B C 1.0220(3) 0.3412(3) 0.3153(2) 0.0443(9) Uani 0.50 1 d PU A 2
H11C H 0.9618 0.3288 0.3439 0.053 Uiso 0.50 1 calc PR A 2
H11D H 1.1027 0.3249 0.3539 0.053 Uiso 0.50 1 calc PR A 2
C12B C 1.017(2) 0.4759(15) 0.2886(10) 0.099(5) Uani 0.50 1 d PU A 2
H12D H 1.0727 0.4884 0.2575 0.148 Uiso 0.50 1 calc PR A 2
H12E H 1.0395 0.5319 0.3354 0.148 Uiso 0.50 1 calc PR A 2
H12F H 0.9345 0.4962 0.2552 0.148 Uiso 0.50 1 calc PR A 2
C13B C 0.8643(3) 0.2625(3) 0.19305(18) 0.0348(7) Uani 0.50 1 d PU A 2
H13C H 0.8597 0.3465 0.1669 0.042 Uiso 0.50 1 calc PR A 2
H13D H 0.8466 0.1976 0.1501 0.042 Uiso 0.50 1 calc PR A 2
C14B C 0.7616(10) 0.2565(19) 0.2325(8) 0.061(2) Uani 0.50 1 d PU A 2
H14D H 0.7588 0.1712 0.2542 0.092 Uiso 0.50 1 calc PR A 2
H14E H 0.6841 0.2754 0.1922 0.092 Uiso 0.50 1 calc PR A 2
H14F H 0.7773 0.3191 0.2757 0.092 Uiso 0.50 1 calc PR A 2
C15B C 1.0013(3) 0.1140(3) 0.29109(19) 0.0376(8) Uani 0.50 1 d PU A 2
H15C H 1.0832 0.1021 0.3293 0.045 Uiso 0.50 1 calc PR A 2
H15D H 0.9442 0.1189 0.3226 0.045 Uiso 0.50 1 calc PR A 2
C16B C 0.9706(11) 0.0002(9) 0.2384(5) 0.077(2) Uani 0.50 1 d PU A 2
H16D H 0.8835 -0.0012 0.2108 0.116 Uiso 0.50 1 calc PR A 2
H16E H 0.9939 -0.0769 0.2708 0.116 Uiso 0.50 1 calc PR A 2
H16F H 1.0141 0.0037 0.1988 0.116 Uiso 0.50 1 calc PR A 2
C17B C 1.0748(3) 0.2501(4) 0.1990(2) 0.0448(9) Uani 0.50 1 d PU A 2
H17C H 1.0679 0.3359 0.1749 0.054 Uiso 0.50 1 calc PR A 2
H17D H 1.0485 0.1875 0.1551 0.054 Uiso 0.50 1 calc PR A 2
C18B C 1.2071(14) 0.2247(19) 0.2468(9) 0.086(5) Uani 0.50 1 d PU A 2
H18D H 1.2343 0.2880 0.2895 0.129 Uiso 0.50 1 calc PR A 2
H18E H 1.2570 0.2305 0.2111 0.129 Uiso 0.50 1 calc PR A 2
H18F H 1.2146 0.1395 0.2703 0.129 Uiso 0.50 1 calc PR A 2

loop_
_atom_site_aniso_label
_atom_site_aniso_U_11
_atom_site_aniso_U_22
_atom_site_aniso_U_33
_atom_site_aniso_U_23
_atom_site_aniso_U_13
_atom_site_aniso_U_12
B1 0.0308(9) 0.0300(10) 0.0371(10) 0.0043(8) 0.0141(7) -0.0002(7)
B2 0.0273(9) 0.0297(10) 0.0389(10) -0.0023(8) 0.0125(7) -0.0031(7)
B3 0.0338(10) 0.0260(10) 0.0601(13) -0.0007(8) 0.0238(9) -0.0002(8)
C4 0.0247(7) 0.0254(7) 0.0304(7) -0.0001(7) 0.0104(5) 0.0004(6)
C41 0.0274(7) 0.0253(7) 0.0262(7) -0.0006(6) 0.0057(5) -0.0002(6)
C42 0.0321(8) 0.0291(9) 0.0451(10) -0.0013(7) 0.0158(7) 0.0009(6)
C43 0.0386(9) 0.0301(10) 0.0579(12) -0.0058(8) 0.0172(8) 0.0056(7)
C44 0.0425(9) 0.0240(8) 0.0570(11) -0.0008(8) 0.0092(8) 0.0008(8)
C45 0.0377(10) 0.0310(10) 0.0597(12) 0.0029(8) 0.0152(8) -0.0043(7)
C46 0.0316(8) 0.0304(9) 0.0443(9) 0.0016(7) 0.0150(7) 0.0001(6)
B5 0.0374(10) 0.0319(10) 0.0493(12) -0.0113(9) 0.0160(8) -0.0034(8)
B6 0.0374(10) 0.0293(10) 0.0533(12) 0.0092(9) 0.0187(9) 0.0061(8)
B7 0.0270(9) 0.0294(10) 0.0384(10) 0.0025(8) 0.0115(7) 0.0017(7)
B8 0.0315(9) 0.0306(10) 0.0345(10) -0.0032(7) 0.0136(7) 0.0006(7)
B9 0.0363(10) 0.0277(10) 0.0577(13) -0.0022(9) 0.0236(9) 0.0006(8)
N1 0.0487(9) 0.0423(9) 0.0312(7) 0.0076(6) 0.0055(6) 0.0015(6)
C11A 0.056(2) 0.054(2) 0.055(2) 0.022(2) 0.0080(19) -0.001(2)
C12A 0.114(6) 0.034(3) 0.078(8) 0.004(4) -0.017(7) -0.011(4)
C13A 0.054(2) 0.092(3) 0.049(2) 0.024(2) 0.0243(19) 0.010(2)
C14A 0.034(6) 0.136(7) 0.077(6) 0.038(5) 0.020(4) 0.010(6)
C15A 0.071(3) 0.060(3) 0.051(2) -0.002(2) 0.008(2) 0.001(2)
C16A 0.123(7) 0.043(3) 0.094(7) -0.006(4) 0.023(6) -0.007(3)
C17A 0.044(2) 0.065(3) 0.042(2) 0.0124(18) 0.0100(16) 0.0073(19)
C18A 0.044(5) 0.107(7) 0.067(5) 0.005(4) 0.025(4) 0.001(4)
C11B 0.048(2) 0.042(2) 0.0351(18) -0.0050(15) 0.0015(15) -0.0049(16)
C12B 0.119(7) 0.057(5) 0.089(10) -0.004(5) -0.013(8) 0.014(5)
C13B 0.0315(16) 0.046(2) 0.0259(16) 0.0100(14) 0.0074(12) 0.0032(14)
C14B 0.026(5) 0.112(6) 0.050(4) 0.020(4) 0.018(3) 0.006(4)
C15B 0.0404(18) 0.0369(18) 0.0316(17) 0.0134(14) 0.0056(13) -0.0011(15)
C16B 0.107(6) 0.052(4) 0.065(5) 0.003(3) 0.015(4) -0.005(3)
C17B 0.0375(18) 0.066(3) 0.0353(18) 0.0192(16) 0.0178(14) 0.0047(16)
C18B 0.053(6) 0.146(10) 0.069(6) 0.048(7) 0.033(5) 0.001(5)

loop_
_atom_type_symbol
_atom_type_description
_atom_type_scat_dispersion_real
_atom_type_scat_dispersion_imag
_atom_type_scat_source
C C 0.0033 0.0016 'International Tables Vol C Tables 4.2.6.8 and 6.1.1.4'
H H 0.0000 0.0000 'International Tables Vol C Tables 4.2.6.8 and 6.1.1.4'
B B 0.0013 0.0007 'International Tables Vol C Tables 4.2.6.8 and 6.1.1.4'
N N 0.0061 0.0033 'International Tables Vol C Tables 4.2.6.8 and 6.1.1.4'

loop_
_geom_angle_atom_site_label_1
_geom_angle_atom_site_label_2
_geom_angle_atom_site_label_3
_geom_angle
C4 B1 B6 108.83(13)
C4 B1 B7 56.48(9)
B6 B1 B7 57.92(10)
C4 B1 B3 101.18(12)
B6 B1 B3 55.28(10)
B7 B1 B3 90.33(11)
C4 B1 B2 52.50(9)
B6 B1 B2 105.03(13)
B7 B1 B2 90.13(11)
B3 B1 B2 60.26(10)
C4 B1 H1 118.3(9)
B6 B1 H1 126.6(9)
B7 B1 H1 135.6(9)
B3 B1 H1 130.5(9)
B2 B1 H1 122.8(9)
C4 B2 B5 109.15(13)
C4 B2 B8 56.52(9)
B5 B2 B8 58.32(10)
C4 B2 B3 100.43(12)
B5 B2 B3 54.93(11)
B8 B2 B3 89.72(11)
C4 B2 B1 52.52(9)
B5 B2 B1 104.35(13)
B8 B2 B1 89.75(11)
B3 B2 B1 59.33(10)
C4 B2 H2 116.9(8)
B5 B2 H2 127.2(8)
B8 B2 H2 134.3(8)
B3 B2 H2 132.8(8)
B1 B2 H2 123.4(8)
B5 B3 B6 112.10(14)
B5 B3 B9 58.20(11)
B6 B3 B9 58.16(11)
B5 B3 B1 104.86(13)
B6 B3 B1 55.03(10)
B9 B3 B1 90.11(12)
B5 B3 B2 54.43(10)
B6 B3 B2 104.96(13)
B9 B3 B2 89.69(12)
B1 B3 B2 60.42(9)
B5 B3 H3 121.4(9)
B6 B3 H3 119.4(9)
B9 B3 H3 135.8(9)
B1 B3 H3 126.4(9)
B2 B3 H3 127.9(9)
C41 C4 B7 124.79(13)
C41 C4 B2 124.55(13)
B7 C4 B2 110.67(12)
C41 C4 B1 125.04(13)
B7 C4 B1 66.91(10)
B2 C4 B1 74.98(11)
C41 C4 B8 124.85(13)
B7 C4 B8 74.85(11)
B2 C4 B8 67.01(10)
B1 C4 B8 110.10(12)
C46 C41 C42 118.54(14)
C46 C41 C4 120.67(14)
C42 C41 C4 120.79(14)
C43 C42 C41 120.40(15)
C43 C42 H42 119.8
C41 C42 H42 119.8
C44 C43 C42 120.76(15)
C44 C43 H43 119.6
C42 C43 H43 119.6
C45 C44 C43 119.10(15)
C45 C44 H44 120.5
C43 C44 H44 120.5
C44 C45 C46 120.60(15)
C44 C45 H45 119.7
C46 C45 H45 119.7
C45 C46 C41 120.60(15)
C45 C46 H46 119.7
C41 C46 H46 119.7
B2 B5 B8 63.53(11)
B2 B5 B9 102.60(14)
B8 B5 B9 69.94(12)
B2 B5 B3 70.64(12)
B8 B5 B3 102.25(14)
B9 B5 B3 63.30(12)
B2 B5 H5 126.9(10)
B8 B5 H5 127.0(10)
B9 B5 H5 130.4(10)
B3 B5 H5 130.7(10)
B7 B6 B9 70.74(12)
B7 B6 B1 63.44(11)
B9 B6 B1 102.13(14)
B7 B6 B3 102.48(14)
B9 B6 B3 63.28(11)
B1 B6 B3 69.69(11)
B7 B6 H6 126.6(10)
B9 B6 H6 130.3(10)
B1 B6 H6 127.5(10)
B3 B6 H6 130.9(10)
C4 B7 B6 109.60(13)
C4 B7 B1 56.61(9)
B6 B7 B1 58.64(10)
C4 B7 B9 100.61(12)
B6 B7 B9 54.89(11)
B1 B7 B9 89.80(11)
C4 B7 B8 52.64(9)
B6 B7 B8 104.69(13)
B1 B7 B8 89.98(11)
B9 B7 B8 59.47(10)
C4 B7 H7 117.7(9)
B6 B7 H7 125.2(9)
B1 B7 H7 132.8(9)
B9 B7 H7 133.3(9)
B8 B7 H7 125.3(9)
C4 B8 B5 108.95(13)
C4 B8 B2 56.47(9)
B5 B8 B2 58.15(10)
C4 B8 B9 101.08(12)
B5 B8 B9 55.07(10)
B2 B8 B9 90.30(11)
C4 B8 B7 52.50(9)
B5 B8 B7 104.90(13)
B2 B8 B7 90.14(11)
B9 B8 B7 60.16(10)
C4 B8 H8 117.6(9)
B5 B8 H8 126.7(9)
B2 B8 H8 134.5(9)
B9 B8 H8 131.7(9)
B7 B8 H8 123.2(9)
B6 B9 B5 112.74(14)
B6 B9 B3 58.56(11)
B5 B9 B3 58.50(11)
B6 B9 B8 105.02(13)
B5 B9 B8 54.99(10)
B3 B9 B8 90.29(12)
B6 B9 B7 54.37(10)
B5 B9 B7 105.01(13)
B3 B9 B7 89.76(12)
B8 B9 B7 60.37(9)
B6 B9 H9 119.7(9)
B5 B9 H9 120.3(9)
B3 B9 H9 135.0(9)
B8 B9 H9 127.7(9)
B7 B9 H9 127.7(9)
C13A N1 C17B 179.0(3)
C13A N1 C15A 117.5(3)
C17B N1 C15A 62.1(2)
C13A N1 C11B 64.9(3)
C17B N1 C11B 115.5(2)
C15A N1 C11B 177.4(2)
C13A N1 C15B 63.6(2)
C17B N1 C15B 115.4(2)
C15A N1 C15B 79.0(2)
C11B N1 C15B 103.3(2)
C13A N1 C11A 116.8(3)
C17B N1 C11A 64.2(2)
C15A N1 C11A 101.9(2)
C11B N1 C11A 75.8(2)
C15B N1 C11A 178.5(2)
C13A N1 C13B 71.8(2)
C17B N1 C13B 108.9(2)
C15A N1 C13B 73.8(2)
C11B N1 C13B 106.5(2)
C15B N1 C13B 106.53(19)
C11A N1 C13B 74.9(2)
C13A N1 C17A 108.5(2)
C17B N1 C17A 70.8(2)
C15A N1 C17A 105.8(3)
C11B N1 C17A 73.9(2)
C15B N1 C17A 73.4(2)
C11A N1 C17A 105.1(2)
C13B N1 C17A 179.6(2)
C12A C11A N1 112.5(6)
C12A C11A H11A 109.1
N1 C11A H11A 109.1
C12A C11A H11B 109.1
N1 C11A H11B 109.1
H11A C11A H11B 107.8
N1 C13A C14A 110.3(7)
N1 C13A H13A 109.6
C14A C13A H13A 109.6
N1 C13A H13B 109.6
C14A C13A H13B 109.6
H13A C13A H13B 108.1
N1 C15A C16A 112.1(4)
N1 C15A H15A 109.2
C16A C15A H15A 109.2
N1 C15A H15B 109.2
C16A C15A H15B 109.2
H15A C15A H15B 107.9
C18A C17A N1 117.0(7)
C18A C17A H17A 108.0
N1 C17A H17A 108.0
C18A C17A H17B 108.0
N1 C17A H17B 108.0
H17A C17A H17B 107.3
C12B C11B N1 114.7(7)
C12B C11B H11C 108.6
N1 C11B H11C 108.6
C12B C11B H11D 108.6
N1 C11B H11D 108.6
H11C C11B H11D 107.6
C11B C12B H12D 109.5
C11B C12B H12E 109.5
H12D C12B H12E 109.5
C11B C12B H12F 109.5
H12D C12B H12F 109.5
H12E C12B H12F 109.5
C14B C13B N1 118.8(5)
C14B C13B H13C 107.6
N1 C13B H13C 107.6
C14B C13B H13D 107.6
N1 C13B H13D 107.6
H13C C13B H13D 107.1
C13B C14B H14D 109.5
C13B C14B H14E 109.5
H14D C14B H14E 109.5
C13B C14B H14F 109.5
H14D C14B H14F 109.5
H14E C14B H14F 109.5
C16B C15B N1 115.3(4)
C16B C15B H15C 108.5
N1 C15B H15C 108.5
C16B C15B H15D 108.5
N1 C15B H15D 108.5
H15C C15B H15D 107.5
C15B C16B H16D 109.5
C15B C16B H16E 109.5
H16D C16B H16E 109.5
C15B C16B H16F 109.5
H16D C16B H16F 109.5
H16E C16B H16F 109.5
N1 C17B C18B 112.1(6)
N1 C17B H17C 109.2
C18B C17B H17C 109.2
N1 C17B H17D 109.2
C18B C17B H17D 109.2
H17C C17B H17D 107.9
C17B C18B H18D 109.5
C17B C18B H18E 109.5
H18D C18B H18E 109.5
C17B C18B H18F 109.5
H18D C18B H18F 109.5
H18E C18B H18F 109.5

loop_
_geom_bond_atom_site_label_1
_geom_bond_atom_site_label_2
_geom_bond_distance
B1 C4 1.623(2)
B1 B6 1.707(3)
B1 B7 1.788(2)
B1 B3 1.953(3)
B1 B2 1.975(3)
B1 H1 1.100(17)
B2 C4 1.622(2)
B2 B5 1.700(3)
B2 B8 1.792(2)
B2 B3 1.972(3)
B2 H2 1.131(16)
B3 B5 1.710(3)
B3 B6 1.712(3)
B3 B9 1.792(3)
B3 H3 1.112(17)
C4 C41 1.490(2)
C4 B7 1.620(2)
C4 B8 1.623(2)
C41 C46 1.393(2)
C41 C42 1.395(2)
C42 C43 1.390(2)
C42 H42 0.9500
C43 C44 1.384(2)
C43 H43 0.9500
C44 C45 1.383(2)
C44 H44 0.9500
C45 C46 1.390(2)
C45 H45 0.9500
C46 H46 0.9500
B5 B8 1.703(3)
B5 B9 1.705(3)
B5 H5 1.13(2)
B6 B7 1.694(3)
B6 B9 1.705(3)
B6 H6 1.13(2)
B7 B9 1.967(3)
B7 B8 1.971(3)
B7 H7 1.079(17)
B8 B9 1.953(3)
B8 H8 1.075(16)
B9 H9 1.134(19)
N1 C13A 1.380(4)
N1 C17B 1.408(4)
N1 C15A 1.544(4)
N1 C11B 1.544(4)
N1 C15B 1.550(3)
N1 C11A 1.555(4)
N1 C13B 1.572(3)
N1 C17A 1.585(4)
C11A C12A 1.529(16)
C11A H11A 0.9900
C11A H11B 0.9900
C12A H12A 0.9800
C12A H12B 0.9800
C12A H12C 0.9800
C13A C14A 1.526(11)
C13A H13A 0.9900
C13A H13B 0.9900
C14A H14A 0.9800
C14A H14B 0.9800
C14A H14C 0.9800
C15A C16A 1.546(10)
C15A H15A 0.9900
C15A H15B 0.9900
C16A H16A 0.9800
C16A H16B 0.9800
C16A H16C 0.9800
C17A C18A 1.519(15)
C17A H17A 0.9900
C17A H17B 0.9900
C18A H18A 0.9800
C18A H18B 0.9800
C18A H18C 0.9800
C11B C12B 1.488(15)
C11B H11C 0.9900
C11B H11D 0.9900
C12B H12D 0.9800
C12B H12E 0.9800
C12B H12F 0.9800
C13B C14B 1.557(14)
C13B H13C 0.9900
C13B H13D 0.9900
C14B H14D 0.9800
C14B H14E 0.9800
C14B H14F 0.9800
C15B C16B 1.488(11)
C15B H15C 0.9900
C15B H15D 0.9900
C16B H16D 0.9800
C16B H16E 0.9800
C16B H16F 0.9800
C17B C18B 1.534(16)
C17B H17C 0.9900
C17B H17D 0.9900
C18B H18D 0.9800
C18B H18E 0.9800
C18B H18F 0.9800
